data_2008484
loop_
_publ_author_name
'Chinnakali, Kandasamy'
'Fun, Hoong-Kun'
'Sriraghavan, Kamaraj'
'Ramakrishnan, Vayalakkavoor T.'

_publ_section_title 2,2-Bis(2-methoxyphenyl)-4-methyl-8,9-epoxy-7,8,9,10-tetrahydro-2<i>H</i>-benzo[<i>h</i>]chromene
_journal_issue 5
_journal_name_full 'Acta Crystallographica Section C'
_journal_page_first 768
_journal_page_last 770
_journal_paper_doi 10.1107/S0108270198018071
_journal_volume 55
_journal_year 1999
_chemical_formula_moiety 'C28 H26 O4'
_chemical_formula_sum 'C28 H26 O4'
_chemical_formula_weight 426.49
_chemical_name_systematic
;
2,2-di(2-methoxyphenyl)-4-methyl-7,8,9,10-tetrahydro-8,9epoxy[2H]benzo
[ 1,2-b]chromene
;
_space_group_IT_number 2
_symmetry_cell_setting triclinic
_symmetry_space_group_name_Hall '-P 1'
_symmetry_space_group_name_H-M 'P -1'
_audit_creation_method SHELXL-97
_cell_angle_alpha 104.3300(10)
_cell_angle_beta 97.8860(10)
_cell_angle_gamma 92.9430(10)
_cell_formula_units_Z 4
_cell_length_a 8.44810(10)
_cell_length_b 16.46520(10)
_cell_length_c 16.8140(2)
_cell_measurement_reflns_used 8192
_cell_measurement_temperature 293(2)
_cell_measurement_theta_max 28.30
_cell_measurement_theta_min 1.27
_cell_volume 2235.74(4)
_computing_cell_refinement 'SAINT (Siemens, 1996)'
_computing_data_collection 'SMART (Siemens, 1996)'
_computing_data_reduction SAINT
_computing_molecular_graphics SHELXTL
_computing_publication_material 'SHELXTL and PARST (Nardelli, 1995)'
_computing_structure_refinement SHELXTL
_computing_structure_solution 'SHELXTL (Sheldrick, 1997)'
_diffrn_ambient_temperature 293(2)
_diffrn_detector_area_resol_mean 8.33
_diffrn_measurement_device 'Siemens SMART CCD area-detector'
_diffrn_measurement_method \w
_diffrn_radiation_monochromator graphite
_diffrn_radiation_source 'fine-focus sealed tube'
_diffrn_radiation_type MoK\a
_diffrn_radiation_wavelength 0.71073
_diffrn_reflns_av_R_equivalents 0.063
_diffrn_reflns_av_sigmaI/netI 0.100
_diffrn_reflns_limit_h_max 11
_diffrn_reflns_limit_h_min -11
_diffrn_reflns_limit_k_max 21
_diffrn_reflns_limit_k_min -21
_diffrn_reflns_limit_l_max 22
_diffrn_reflns_limit_l_min 0
_diffrn_reflns_number 17735
_diffrn_reflns_theta_max 28.3
_diffrn_reflns_theta_min 1.27
_exptl_absorpt_coefficient_mu 0.084
_exptl_absorpt_correction_type none
_exptl_crystal_colour colourless
_exptl_crystal_density_diffrn 1.267
_exptl_crystal_density_method 'not measured'
_exptl_crystal_description parallelepiped
_exptl_crystal_F_000 904
_exptl_crystal_size_max 0.34
_exptl_crystal_size_mid 0.30
_exptl_crystal_size_min 0.28
_refine_diff_density_max 0.29
_refine_diff_density_min -0.26
_refine_ls_extinction_coef 0.0063(10)
_refine_ls_extinction_method SHELXTL
_refine_ls_goodness_of_fit_ref 0.884
_refine_ls_hydrogen_treatment constr
_refine_ls_matrix_type full
_refine_ls_number_parameters 584
_refine_ls_number_reflns 10384
_refine_ls_number_restraints 0
_refine_ls_restrained_S_all 0.884
_refine_ls_R_factor_all 0.118
_refine_ls_R_factor_gt 0.049
_refine_ls_shift/su_max <0.001
_refine_ls_shift/su_mean 0.000
_refine_ls_structure_factor_coef Fsqd
_refine_ls_weighting_details 'calc w = 1/[\s^2^(Fo^2^)+(0.0513P)^2^] where P = (Fo^2^+2Fc^2^)/3'
_refine_ls_weighting_scheme calc
_refine_ls_wR_factor_ref 0.138
_reflns_number_gt 5133
_reflns_number_total 10384
_reflns_threshold_expression I>2\s(I)
_cod_data_source_file na1398.cif
_cod_data_source_block na1398
_cod_original_cell_volume 2235.72(4)
_cod_database_code 2008484

loop_
_symmetry_equiv_pos_as_xyz
'x, y, z'
'-x, -y, -z'

loop_
_atom_site_label
_atom_site_fract_x
_atom_site_fract_y
_atom_site_fract_z
_atom_site_U_iso_or_equiv
_atom_site_adp_type
_atom_site_calc_flag
_atom_site_refinement_flags
_atom_site_occupancy
_atom_site_disorder_assembly
_atom_site_disorder_group
_atom_site_type_symbol
O1A .08602(16) .02466(7) .27784(7) .0560(4) Uani d . 1 . . O
O2A .16746(18) .30432(9) .45740(9) .0702(4) Uani d . 1 . . O
O3A .31646(18) -.06913(10) .34115(8) .0752(4) Uani d . 1 . . O
O4A -.0350(2) -.23435(8) .17251(9) .0768(5) Uani d . 1 . . O
C1A .0482(2) -.06058(10) .22601(10) .0464(5) Uani d . 1 . . C
C2A -.0773(2) -.06296(11) .15239(11) .0509(5) Uani d . 1 . . C
H2AA -.1302 -.1149 .1233 .061 Uiso calc R 1 . . H
C3A -.1175(2) .00384(11) .12622(10) .0478(5) Uani d . 1 . . C
C4A -.0383(2) .08654(11) .17132(10) .0435(4) Uani d . 1 . . C
C5A -.0624(2) .16112(11) .14792(11) .0546(5) Uani d . 1 . . C
H5AA -.1298 .1595 .0988 .066 Uiso calc R 1 . . H
C6A .0115(3) .23651(12) .19602(12) .0575(5) Uani d . 1 . . C
H6AA -.0067 .2852 .1789 .069 Uiso calc R 1 . . H
C7A .1133(2) .24211(10) .26989(11) .0462(4) Uani d . 1 . . C
C8A .1397(2) .16925(10) .29605(10) .0411(4) Uani d . 1 . . C
C9A .0633(2) .09327(10) .24587(10) .0420(4) Uani d . 1 . . C
C10A .1950(3) .32674(11) .31888(12) .0592(5) Uani d . 1 . . C
H10A .2769 .3428 .2891 .071 Uiso calc R 1 . . H
H10B .1165 .3679 .3213 .071 Uiso calc R 1 . . H
C11A .2707(3) .33065(12) .40507(13) .0615(6) Uani d . 1 . . C
H11A .3483 .3792 .4321 .074 Uiso calc R 1 . . H
C12A .2962(2) .25443(12) .43246(12) .0557(5) Uani d . 1 . . C
H12A .3890 .2579 .4755 .067 Uiso calc R 1 . . H
C13A .2465(2) .16998(11) .37532(11) .0517(5) Uani d . 1 . . C
H13A .1913 .1362 .4046 .062 Uiso calc R 1 . . H
H13B .3423 .1432 .3614 .062 Uiso calc R 1 . . H
C14A -.2428(3) -.00407(13) .05127(12) .0683(6) Uani d . 1 . . C
H14A -.3179 .0372 .0643 .102 Uiso calc R 1 . . H
H14B -.2983 -.0594 .0357 .102 Uiso calc R 1 . . H
H14C -.1921 .0049 .0060 .102 Uiso calc R 1 . . H
C15A .2064(2) -.09246(11) .20035(11) .0484(5) Uani d . 1 . . C
C16A .2263(3) -.11735(13) .11774(13) .0638(6) Uani d . 1 . . C
H16A .1413 -.1153 .0770 .077 Uiso calc R 1 . . H
C17A .3688(3) -.14533(15) .09367(15) .0786(7) Uani d . 1 . . C
H17A .3789 -.1618 .0377 .094 Uiso calc R 1 . . H
C18A .4940(3) -.14840(14) .15308(16) .0748(7) Uani d . 1 . . C
H18A .5898 -.1672 .1373 .090 Uiso calc R 1 . . H
C19A .4804(3) -.12399(13) .23596(14) .0632(6) Uani d . 1 . . C
H19A .5665 -.1263 .2760 .076 Uiso calc R 1 . . H
C20A .3373(2) -.09583(12) .25981(12) .0548(5) Uani d . 1 . . C
C21A .4251(3) -.08640(18) .40315(15) .1019(9) Uani d . 1 . . C
H21A .3853 -.0706 .4551 .153 Uiso calc R 1 . . H
H21B .5263 -.0551 .4075 .153 Uiso calc R 1 . . H
H21C .4390 -.1455 .3897 .153 Uiso calc R 1 . . H
C22A -.0211(2) -.11074(11) .28138(11) .0475(5) Uani d . 1 . . C
C23A -.0510(2) -.07259(14) .36037(12) .0596(5) Uani d . 1 . . C
H23A -.0279 -.0147 .3811 .072 Uiso calc R 1 . . H
C24A -.1145(3) -.11843(18) .40921(14) .0774(7) Uani d . 1 . . C
H24A -.1332 -.0914 .4621 .093 Uiso calc R 1 . . H
C25A -.1495(3) -.2037(2) .37936(17) .0849(8) Uani d . 1 . . C
H25A -.1916 -.2345 .4122 .102 Uiso calc R 1 . . H
C26A -.1230(3) -.24332(15) .30157(15) .0740(7) Uani d . 1 . . C
H26A -.1477 -.3011 .2814 .089 Uiso calc R 1 . . H
C27A -.0591(2) -.19768(12) .25235(12) .0548(5) Uani d . 1 . . C
C28A .0000(4) -.31835(16) .15260(18) .1176(11) Uani d . 1 . . C
H28A .0467 -.3302 .1025 .176 Uiso calc R 1 . . H
H28B -.0969 -.3544 .1446 .176 Uiso calc R 1 . . H
H28C .0744 -.3282 .1971 .176 Uiso calc R 1 . . H
O1B .61118(16) .37418(7) .27715(7) .0530(4) Uani d . 1 . . O
O2B .66050(18) .20187(9) .47007(9) .0685(4) Uani d . 1 . . O
O3B .86019(17) .50634(10) .33172(9) .0736(4) Uani d . 1 . . O
O4B .5410(2) .56200(9) .14980(9) .0750(5) Uani d . 1 . . O
C1B .5906(2) .42571(11) .21832(11) .0462(4) Uani d . 1 . . C
C2B .4627(2) .38380(11) .14555(11) .0492(5) Uani d . 1 . . C
H2BA .4156 .4171 .1132 .059 Uiso calc R 1 . . H
C3B .4135(2) .30254(12) .12498(10) .0475(5) Uani d . 1 . . C
C4B .4845(2) .24910(11) .17534(11) .0455(4) Uani d . 1 . . C
C5B .4534(3) .16189(12) .15695(12) .0621(6) Uani d . 1 . . C
H5BA .3859 .1338 .1084 .074 Uiso calc R 1 . . H
C6B .5213(3) .11695(12) .20965(13) .0650(6) Uani d . 1 . . C
H6BA .4997 .0588 .1957 .078 Uiso calc R 1 . . H
C7B .6210(2) .15644(11) .28287(12) .0497(5) Uani d . 1 . . C
C8B .6533(2) .24375(11) .30482(11) .0428(4) Uani d . 1 . . C
C9B .5844(2) .28817(10) .24997(10) .0416(4) Uani d . 1 . . C
C10B .6956(3) .10316(13) .33676(13) .0665(6) Uani d . 1 . . C
H10C .6144 .0606 .3395 .080 Uiso calc R 1 . . H
H10D .7793 .0743 .3102 .080 Uiso calc R 1 . . H
C11B .7658(3) .15031(14) .42306(14) .0638(6) Uani d . 1 . . C
H11B .8380 .1202 .4540 .077 Uiso calc R 1 . . H
C12B .7967(2) .24084(13) .44556(13) .0600(5) Uani d . 1 . . C
H12B .8871 .2644 .4899 .072 Uiso calc R 1 . . H
C13B .7586(2) .29098(12) .38378(11) .0549(5) Uani d . 1 . . C
H13C .8584 .3115 .3700 .066 Uiso calc R 1 . . H
H13D .7062 .3396 .4094 .066 Uiso calc R 1 . . H
C14B .2876(2) .26402(14) .05030(12) .0651(6) Uani d . 1 . . C
H14D .2044 .2326 .0665 .098 Uiso calc R 1 . . H
H14E .3359 .2271 .0085 .098 Uiso calc R 1 . . H
H14F .2426 .3078 .0284 .098 Uiso calc R 1 . . H
C15B .7553(2) .44083(11) .19273(11) .0473(5) Uani d . 1 . . C
C16B .7794(3) .41371(14) .11167(13) .0675(6) Uani d . 1 . . C
H16B .6946 .3847 .0718 .081 Uiso calc R 1 . . H
C17B .9268(3) .42822(17) .08737(15) .0841(7) Uani d . 1 . . C
H17B .9395 .4100 .0319 .101 Uiso calc R 1 . . H
C18B 1.0521(3) .46926(15) .14542(17) .0776(7) Uani d . 1 . . C
H18B 1.1506 .4796 .1293 .093 Uiso calc R 1 . . H
C19B 1.0348(3) .49535(13) .22704(15) .0627(6) Uani d . 1 . . C
H19B 1.1221 .5220 .2665 .075 Uiso calc R 1 . . H
C20B .8870(2) .48222(11) .25127(12) .0529(5) Uani d . 1 . . C
C21B .9825(3) .55421(15) .39338(14) .0852(7) Uani d . 1 . . C
H21D .9431 .5696 .4455 .128 Uiso calc R 1 . . H
H21E 1.0155 .6042 .3781 .128 Uiso calc R 1 . . H
H21F 1.0725 .5215 .3986 .128 Uiso calc R 1 . . H
C22B .5298(2) .50791(11) .26611(11) .0458(4) Uani d . 1 . . C
C23B .4952(2) .51833(13) .34599(12) .0561(5) Uani d . 1 . . C
H23B .5127 .4755 .3725 .067 Uiso calc R 1 . . H
C24B .4350(3) .59128(15) .38744(14) .0713(6) Uani d . 1 . . C
H24B .4122 .5969 .4410 .086 Uiso calc R 1 . . H
C25B .4095(3) .65461(14) .34937(17) .0769(7) Uani d . 1 . . C
H25B .3687 .7033 .3770 .092 Uiso calc R 1 . . H
C26B .4436(3) .64693(13) .27090(16) .0708(6) Uani d . 1 . . C
H26B .4264 .6905 .2454 .085 Uiso calc R 1 . . H
C27B .5042(2) .57405(12) .22883(13) .0551(5) Uani d . 1 . . C
C28B .5147(4) .62406(18) .10744(17) .1178(11) Uani d . 1 . . C
H28D .5562 .6089 .0559 .177 Uiso calc R 1 . . H
H28E .5681 .6768 .1408 .177 Uiso calc R 1 . . H
H28F .4016 .6293 .0964 .177 Uiso calc R 1 . . H

loop_
_atom_site_aniso_label
_atom_site_aniso_U_11
_atom_site_aniso_U_22
_atom_site_aniso_U_33
_atom_site_aniso_U_12
_atom_site_aniso_U_13
_atom_site_aniso_U_23
O1A .0819(10) .0354(7) .0448(7) .0042(6) -.0100(7) .0103(6)
O2A .0765(10) .0692(9) .0633(9) .0154(8) .0242(8) .0052(8)
O3A .0697(10) .1050(12) .0489(9) .0147(9) -.0014(8) .0205(9)
O4A .1221(14) .0396(8) .0686(10) .0021(8) .0229(10) .0103(7)
C1A .0621(12) .0347(9) .0396(10) .0025(8) .0009(9) .0083(8)
C2A .0661(13) .0416(10) .0409(10) -.0011(9) -.0021(9) .0098(9)
C3A .0577(12) .0454(10) .0380(10) .0013(9) -.0005(9) .0111(9)
C4A .0495(11) .0417(10) .0410(10) .0043(8) .0055(9) .0147(8)
C5A .0674(13) .0516(12) .0463(11) .0068(10) -.0001(10) .0196(10)
C6A .0758(14) .0424(11) .0593(13) .0077(10) .0116(11) .0211(10)
C7A .0533(11) .0377(10) .0495(11) .0029(8) .0143(9) .0115(9)
C8A .0417(10) .0416(10) .0402(10) .0038(8) .0110(8) .0081(8)
C9A .0501(11) .0380(9) .0416(10) .0082(8) .0115(9) .0139(8)
C10A .0684(13) .0433(11) .0672(14) -.0017(10) .0196(11) .0130(10)
C11A .0629(13) .0495(12) .0656(14) -.0091(10) .0138(11) .0032(11)
C12A .0448(11) .0581(12) .0572(12) .0006(10) .0042(10) .0043(10)
C13A .0520(11) .0496(11) .0499(11) .0020(9) .0033(9) .0093(9)
C14A .0867(16) .0589(13) .0512(12) -.0017(11) -.0143(12) .0143(10)
C15A .0601(12) .0396(10) .0481(11) .0011(9) .0095(10) .0161(9)
C16A .0756(15) .0677(14) .0537(13) .0111(12) .0139(12) .0232(11)
C17A .0911(19) .0916(18) .0617(15) .0191(15) .0296(14) .0239(13)
C18A .0741(16) .0739(15) .0876(18) .0176(13) .0303(15) .0298(14)
C19A .0606(14) .0615(13) .0710(15) .0064(11) .0085(12) .0241(12)
C20A .0622(13) .0512(11) .0525(12) -.0017(10) .0084(11) .0178(10)
C21A .126(2) .119(2) .0685(16) .0199(19) .0032(17) .0436(17)
C22A .0528(11) .0469(11) .0453(11) .0090(9) .0043(9) .0176(9)
C23A .0630(13) .0700(14) .0472(12) .0183(11) .0031(10) .0182(11)
C24A .0725(16) .119(2) .0528(13) .0195(15) .0138(12) .0406(15)
C25A .0742(17) .118(2) .0807(19) -.0008(16) .0121(14) .0621(18)
C26A .0785(16) .0697(15) .0821(17) -.0066(12) .0061(14) .0414(14)
C27A .0637(13) .0487(11) .0548(12) .0043(10) .0066(11) .0199(10)
C28A .168(3) .0677(17) .116(2) .0436(18) .027(2) .0120(17)
O1B .0733(9) .0365(7) .0433(7) -.0061(6) -.0054(7) .0093(6)
O2B .0741(10) .0748(10) .0694(9) .0163(8) .0284(8) .0310(8)
O3B .0587(9) .0890(11) .0578(9) -.0088(8) .0019(8) -.0031(8)
O4B .1031(12) .0618(9) .0740(10) .0249(8) .0232(9) .0348(8)
C1B .0549(11) .0401(10) .0425(10) .0031(8) .0023(9) .0115(8)
C2B .0553(12) .0499(11) .0396(10) .0073(9) .0007(9) .0095(9)
C3B .0470(11) .0509(11) .0382(10) .0017(9) .0034(9) .0021(9)
C4B .0499(11) .0405(10) .0421(10) .0012(8) .0064(9) .0042(8)
C5B .0782(15) .0458(11) .0510(12) -.0074(11) .0040(11) -.0026(10)
C6B .0907(17) .0388(11) .0637(14) .0024(11) .0161(13) .0082(10)
C7B .0581(12) .0429(10) .0512(11) .0088(9) .0172(10) .0124(9)
C8B .0403(10) .0456(10) .0439(10) .0040(8) .0119(8) .0113(8)
C9B .0447(10) .0353(9) .0437(10) .0002(8) .0109(8) .0066(8)
C10B .0794(15) .0530(12) .0781(16) .0203(11) .0248(13) .0277(12)
C11B .0602(13) .0722(14) .0717(15) .0245(11) .0170(12) .0350(12)
C12B .0515(12) .0716(14) .0608(13) .0061(11) .0036(10) .0268(11)
C13B .0528(12) .0586(12) .0545(12) -.0009(10) .0035(10) .0205(10)
C14B .0652(14) .0706(14) .0502(12) -.0019(11) -.0038(11) .0068(11)
C15B .0532(12) .0422(10) .0482(11) .0113(9) .0094(10) .0128(9)
C16B .0653(14) .0807(15) .0555(13) .0159(12) .0100(12) .0133(12)
C17B .0815(18) .112(2) .0627(15) .0233(16) .0277(14) .0165(15)
C18B .0637(15) .0874(17) .0934(19) .0210(13) .0316(15) .0314(16)
C19B .0527(13) .0551(12) .0819(16) .0093(10) .0118(12) .0189(12)
C20B .0558(12) .0460(11) .0570(13) .0085(9) .0089(11) .0126(10)
C21B .0723(16) .0823(17) .0770(16) .0006(13) -.0062(14) -.0137(14)
C22B .0439(10) .0401(10) .0488(11) -.0021(8) .0042(9) .0056(9)
C23B .0544(12) .0555(12) .0522(12) -.0064(10) .0063(10) .0055(10)
C24B .0643(14) .0741(16) .0600(14) -.0061(12) .0154(12) -.0122(12)
C25B .0675(15) .0528(13) .0953(19) .0066(11) .0163(14) -.0116(13)
C26B .0667(15) .0461(12) .0951(18) .0088(11) .0099(14) .0105(12)
C27B .0549(12) .0473(11) .0623(13) .0053(9) .0087(10) .0124(10)
C28B .161(3) .108(2) .112(2) .040(2) .027(2) .072(2)

loop_
_atom_type_symbol
_atom_type_description
_atom_type_scat_dispersion_real
_atom_type_scat_dispersion_imag
_atom_type_scat_source
C C 0.0033 0.0016 'International Tables Vol C Tables 4.2.6.8 and 6.1.1.4'
H H 0.0000 0.0000 'International Tables Vol C Tables 4.2.6.8 and 6.1.1.4'
O O 0.0106 0.0060 'International Tables Vol C Tables 4.2.6.8 and 6.1.1.4'

loop_
_geom_angle_atom_site_label_1
_geom_angle_atom_site_label_2
_geom_angle_atom_site_label_3
_geom_angle
_geom_angle_publ_flag
C9A O1A C1A 121.40(12) ?
C12A O2A C11A 60.60(10) yes
C20A O3A C21A 120.14(19) ?
C27A O4A C28A 118.67(17) ?
O1A C1A C2A 110.81(13) ?
O1A C1A C15A 106.94(14) ?
C2A C1A C15A 112.56(15) ?
O1A C1A C22A 105.46(14) ?
C2A C1A C22A 108.98(15) ?
C15A C1A C22A 111.85(14) ?
C3A C2A C1A 124.55(16) ?
C3A C2A H2AA 117.7 ?
C1A C2A H2AA 117.7 ?
C2A C3A C4A 119.07(15) ?
C2A C3A C14A 121.26(16) ?
C4A C3A C14A 119.67(15) ?
C9A C4A C5A 116.67(16) ?
C9A C4A C3A 118.25(14) ?
C5A C4A C3A 124.99(15) ?
C6A C5A C4A 121.04(16) ?
C6A C5A H5AA 119.5 ?
C4A C5A H5AA 119.5 ?
C5A C6A C7A 121.60(16) ?
C5A C6A H6AA 119.2 ?
C7A C6A H6AA 119.2 ?
C6A C7A C8A 119.29(16) ?
C6A C7A C10A 119.05(15) ?
C8A C7A C10A 121.64(16) ?
C9A C8A C7A 117.96(15) ?
C9A C8A C13A 119.41(14) ?
C7A C8A C13A 122.62(15) ?
O1A C9A C8A 115.01(14) ?
O1A C9A C4A 121.42(15) ?
C8A C9A C4A 123.42(14) ?
C11A C10A C7A 115.20(15) ?
C11A C10A H10A 108.5 ?
C7A C10A H10A 108.5 ?
C11A C10A H10B 108.5 ?
C7A C10A H10B 108.5 ?
H10A C10A H10B 107.5 ?
O2A C11A C12A 59.66(12) ?
O2A C11A C10A 116.13(17) ?
C12A C11A C10A 121.31(17) ?
O2A C11A H11A 115.9 ?
C12A C11A H11A 115.9 ?
C10A C11A H11A 115.9 ?
O2A C12A C11A 59.72(13) ?
O2A C12A C13A 115.71(16) ?
C11A C12A C13A 121.09(17) ?
O2A C12A H12A 116.1 ?
C11A C12A H12A 116.1 ?
C13A C12A H12A 116.1 ?
C12A C13A C8A 115.37(15) ?
C12A C13A H13A 108.4 ?
C8A C13A H13A 108.4 ?
C12A C13A H13B 108.4 ?
C8A C13A H13B 108.4 ?
H13A C13A H13B 107.5 ?
C3A C14A H14A 109.5 ?
C3A C14A H14B 109.5 ?
H14A C14A H14B 109.5 ?
C3A C14A H14C 109.5 ?
H14A C14A H14C 109.5 ?
H14B C14A H14C 109.5 ?
C16A C15A C20A 117.29(19) ?
C16A C15A C1A 121.47(17) ?
C20A C15A C1A 121.23(17) ?
C15A C16A C17A 122.1(2) ?
C15A C16A H16A 118.9 ?
C17A C16A H16A 118.9 ?
C18A C17A C16A 119.2(2) ?
C18A C17A H17A 120.4 ?
C16A C17A H17A 120.4 ?
C17A C18A C19A 120.8(2) ?
C17A C18A H18A 119.6 ?
C19A C18A H18A 119.6 ?
C18A C19A C20A 119.8(2) ?
C18A C19A H19A 120.1 ?
C20A C19A H19A 120.1 ?
O3A C20A C19A 122.84(19) ?
O3A C20A C15A 116.39(19) ?
C19A C20A C15A 120.77(19) ?
O3A C21A H21A 109.5 ?
O3A C21A H21B 109.5 ?
H21A C21A H21B 109.5 ?
O3A C21A H21C 109.5 ?
H21A C21A H21C 109.5 ?
H21B C21A H21C 109.5 ?
C23A C22A C27A 117.23(17) ?
C23A C22A C1A 122.30(16) ?
C27A C22A C1A 120.46(17) ?
C24A C23A C22A 121.7(2) ?
C24A C23A H23A 119.2 ?
C22A C23A H23A 119.2 ?
C25A C24A C23A 119.8(2) ?
C25A C24A H24A 120.1 ?
C23A C24A H24A 120.1 ?
C26A C25A C24A 120.2(2) ?
C26A C25A H25A 119.9 ?
C24A C25A H25A 119.9 ?
C25A C26A C27A 120.2(2) ?
C25A C26A H26A 119.9 ?
C27A C26A H26A 119.9 ?
O4A C27A C26A 122.41(19) ?
O4A C27A C22A 116.70(16) ?
C26A C27A C22A 120.9(2) ?
O4A C28A H28A 109.5 ?
O4A C28A H28B 109.5 ?
H28A C28A H28B 109.5 ?
O4A C28A H28C 109.5 ?
H28A C28A H28C 109.5 ?
H28B C28A H28C 109.5 ?
C9B O1B C1B 120.27(13) ?
C11B O2B C12B 60.10(10) yes
C20B O3B C21B 119.40(17) ?
C27B O4B C28B 119.61(19) ?
O1B C1B C2B 110.40(14) ?
O1B C1B C15B 107.36(14) ?
C2B C1B C15B 113.15(15) ?
O1B C1B C22B 105.21(14) ?
C2B C1B C22B 108.10(15) ?
C15B C1B C22B 112.33(14) ?
C3B C2B C1B 124.05(16) ?
C3B C2B H2BA 118.0 ?
C1B C2B H2BA 118.0 ?
C2B C3B C4B 119.01(16) ?
C2B C3B C14B 121.52(17) ?
C4B C3B C14B 119.46(16) ?
C5B C4B C9B 117.03(16) ?
C5B C4B C3B 124.91(17) ?
C9B C4B C3B 117.97(15) ?
C6B C5B C4B 120.90(18) ?
C6B C5B H5BA 119.6 ?
C4B C5B H5BA 119.6 ?
C5B C6B C7B 121.38(18) ?
C5B C6B H6BA 119.3 ?
C7B C6B H6BA 119.3 ?
C6B C7B C8B 119.89(17) ?
C6B C7B C10B 118.73(17) ?
C8B C7B C10B 121.37(18) ?
C7B C8B C9B 117.83(16) ?
C7B C8B C13B 122.85(16) ?
C9B C8B C13B 119.32(15) ?
O1B C9B C8B 115.38(15) ?
O1B C9B C4B 121.47(15) ?
C8B C9B C4B 122.96(15) ?
C11B C10B C7B 115.00(17) ?
C11B C10B H10C 108.5 ?
C7B C10B H10C 108.5 ?
C11B C10B H10D 108.5 ?
C7B C10B H10D 108.5 ?
H10C C10B H10D 107.5 ?
O2B C11B C12B 60.16(13) ?
O2B C11B C10B 116.11(18) ?
C12B C11B C10B 121.19(17) ?
O2B C11B H11B 115.9 ?
C12B C11B H11B 115.9 ?
C10B C11B H11B 115.9 ?
C11B C12B O2B 59.78(12) ?
C11B C12B C13B 121.55(18) ?
O2B C12B C13B 115.98(16) ?
C11B C12B H12B 115.9 ?
O2B C12B H12B 115.9 ?
C13B C12B H12B 115.9 ?
C12B C13B C8B 114.66(16) ?
C12B C13B H13C 108.6 ?
C8B C13B H13C 108.6 ?
C12B C13B H13D 108.6 ?
C8B C13B H13D 108.6 ?
H13C C13B H13D 107.6 ?
C3B C14B H14D 109.5 ?
C3B C14B H14E 109.5 ?
H14D C14B H14E 109.5 ?
C3B C14B H14F 109.5 ?
H14D C14B H14F 109.5 ?
H14E C14B H14F 109.5 ?
C16B C15B C20B 117.31(19) ?
C16B C15B C1B 121.32(17) ?
C20B C15B C1B 121.37(16) ?
C15B C16B C17B 122.0(2) ?
C15B C16B H16B 119.0 ?
C17B C16B H16B 119.0 ?
C18B C17B C16B 119.4(2) ?
C18B C17B H17B 120.3 ?
C16B C17B H17B 120.3 ?
C17B C18B C19B 120.6(2) ?
C17B C18B H18B 119.7 ?
C19B C18B H18B 119.7 ?
C18B C19B C20B 120.1(2) ?
C18B C19B H19B 120.0 ?
C20B C19B H19B 120.0 ?
O3B C20B C19B 123.53(19) ?
O3B C20B C15B 115.87(17) ?
C19B C20B C15B 120.59(19) ?
O3B C21B H21D 109.5 ?
O3B C21B H21E 109.5 ?
H21D C21B H21E 109.5 ?
O3B C21B H21F 109.5 ?
H21D C21B H21F 109.5 ?
H21E C21B H21F 109.5 ?
C23B C22B C27B 117.54(18) ?
C23B C22B C1B 121.85(16) ?
C27B C22B C1B 120.59(17) ?
C22B C23B C24B 121.5(2) ?
C22B C23B H23B 119.3 ?
C24B C23B H23B 119.3 ?
C25B C24B C23B 119.8(2) ?
C25B C24B H24B 120.1 ?
C23B C24B H24B 120.1 ?
C24B C25B C26B 120.3(2) ?
C24B C25B H25B 119.8 ?
C26B C25B H25B 119.8 ?
C25B C26B C27B 120.3(2) ?
C25B C26B H26B 119.9 ?
C27B C26B H26B 119.9 ?
O4B C27B C26B 123.40(18) ?
O4B C27B C22B 116.08(18) ?
C26B C27B C22B 120.5(2) ?
O4B C28B H28D 109.5 ?
O4B C28B H28E 109.5 ?
H28D C28B H28E 109.5 ?
O4B C28B H28F 109.5 ?
H28D C28B H28F 109.5 ?
H28E C28B H28F 109.5 ?

loop_
_geom_bond_atom_site_label_1
_geom_bond_atom_site_label_2
_geom_bond_site_symmetry_2
_geom_bond_distance
_geom_bond_publ_flag
O1A C9A . 1.377(2) yes
O1A C1A . 1.450(2) yes
O2A C12A . 1.442(2) yes
O2A C11A . 1.443(2) yes
O3A C20A . 1.368(2) yes
O3A C21A . 1.386(2) yes
O4A C27A . 1.376(2) yes
O4A C28A . 1.397(3) yes
C1A C2A . 1.506(2) ?
C1A C15A . 1.539(3) ?
C1A C22A . 1.540(2) ?
C2A C3A . 1.325(2) yes
C2A H2AA . .9300 ?
C3A C4A . 1.460(2) ?
C3A C14A . 1.505(2) ?
C4A C9A . 1.395(2) ?
C4A C5A . 1.395(2) ?
C5A C6A . 1.367(3) ?
C5A H5AA . .9300 ?
C6A C7A . 1.390(2) ?
C6A H6AA . .9300 ?
C7A C8A . 1.394(2) ?
C7A C10A . 1.508(2) yes
C8A C9A . 1.393(2) ?
C8A C13A . 1.501(2) yes
C10A C11A . 1.486(3) yes
C10A H10A . .9700 ?
C10A H10B . .9700 ?
C11A C12A . 1.456(3) yes
C11A H11A . .9800 ?
C12A C13A . 1.483(3) yes
C12A H12A . .9800 ?
C13A H13A . .9700 ?
C13A H13B . .9700 ?
C14A H14A . .9600 ?
C14A H14B . .9600 ?
C14A H14C . .9600 ?
C15A C16A . 1.384(3) ?
C15A C20A . 1.398(3) ?
C16A C17A . 1.387(3) ?
C16A H16A . .9300 ?
C17A C18A . 1.364(3) ?
C17A H17A . .9300 ?
C18A C19A . 1.374(3) ?
C18A H18A . .9300 ?
C19A C20A . 1.391(3) ?
C19A H19A . .9300 ?
C21A H21A . .9600 ?
C21A H21B . .9600 ?
C21A H21C . .9600 ?
C22A C23A . 1.385(3) ?
C22A C27A . 1.398(3) ?
C23A C24A . 1.385(3) ?
C23A H23A . .9300 ?
C24A C25A . 1.370(3) ?
C24A H24A . .9300 ?
C25A C26A . 1.364(3) ?
C25A H25A . .9300 ?
C26A C27A . 1.389(3) ?
C26A H26A . .9300 ?
C28A H28A . .9600 ?
C28A H28B . .9600 ?
C28A H28C . .9600 ?
O1B C9B . 1.373(2) yes
O1B C1B . 1.453(2) yes
O2B C11B . 1.440(2) yes
O2B C12B . 1.446(2) yes
O3B C20B . 1.366(2) yes
O3B C21B . 1.408(2) yes
O4B C27B . 1.375(2) yes
O4B C28B . 1.393(2) yes
C1B C2B . 1.511(2) ?
C1B C15B . 1.537(3) ?
C1B C22B . 1.545(3) ?
C2B C3B . 1.325(2) yes
C2B H2BA . .9300 ?
C3B C4B . 1.461(2) ?
C3B C14B . 1.510(2) ?
C4B C5B . 1.395(2) ?
C4B C9B . 1.398(2) ?
C5B C6B . 1.375(3) ?
C5B H5BA . .9300 ?
C6B C7B . 1.382(3) ?
C6B H6BA . .9300 ?
C7B C8B . 1.395(2) ?
C7B C10B . 1.510(2) yes
C8B C9B . 1.398(2) ?
C8B C13B . 1.501(2) yes
C10B C11B . 1.490(3) yes
C10B H10C . .9700 ?
C10B H10D . .9700 ?
C11B C12B . 1.445(3) yes
C11B H11B . .9800 ?
C12B C13B . 1.491(2) yes
C12B H12B . .9800 ?
C13B H13C . .9700 ?
C13B H13D . .9700 ?
C14B H14D . .9600 ?
C14B H14E . .9600 ?
C14B H14F . .9600 ?
C15B C16B . 1.372(3) ?
C15B C20B . 1.400(2) ?
C16B C17B . 1.390(3) ?
C16B H16B . .9300 ?
C17B C18B . 1.359(3) ?
C17B H17B . .9300 ?
C18B C19B . 1.363(3) ?
C18B H18B . .9300 ?
C19B C20B . 1.388(3) ?
C19B H19B . .9300 ?
C21B H21D . .9600 ?
C21B H21E . .9600 ?
C21B H21F . .9600 ?
C22B C23B . 1.385(3) ?
C22B C27B . 1.397(2) ?
C23B C24B . 1.390(3) ?
C23B H23B . .9300 ?
C24B C25B . 1.363(3) ?
C24B H24B . .9300 ?
C25B C26B . 1.366(3) ?
C25B H25B . .9300 ?
C26B C27B . 1.394(3) ?
C26B H26B . .9300 ?
C28B H28D . .9600 ?
C28B H28E . .9600 ?
C28B H28F . .9600 ?

loop_
_geom_hbond_atom_site_label_D
_geom_hbond_atom_site_label_H
_geom_hbond_atom_site_label_A
_geom_hbond_site_symmetry_A
_geom_hbond_distance_DH
_geom_hbond_distance_HA
_geom_hbond_distance_DA
_geom_hbond_angle_DHA
_geom_hbond_publ_flag
C2A H2AA O4A 1_555 0.93 2.45 2.958(2) 115 no
C2B H2BA O4B 1_555 0.93 2.46 2.956(2) 114 no
C23A H23A O1A 1_555 0.93 2.30 2.680(2) 104 no
C23B H23B O1B 1_555 0.93 2.29 2.669(2) 104 no
C12A H12A O2B 1_555 0.98 2.52 3.261(2) 132 yes
C12B H12B O2A 1_655 0.98 2.59 3.214(2) 122 no

loop_
_geom_torsion_atom_site_label_1
_geom_torsion_atom_site_label_2
_geom_torsion_atom_site_label_3
_geom_torsion_atom_site_label_4
_geom_torsion
_geom_torsion_publ_flag
C9A O1A C1A C2A -25.0(2) ?
C9A O1A C1A C15A 98.01(17) ?
C9A O1A C1A C22A -142.79(15) ?
O1A C1A C2A C3A 16.2(3) ?
C15A C1A C2A C3A -103.5(2) ?
C22A C1A C2A C3A 131.8(2) ?
C1A C2A C3A C4A -0.9(3) ?
C1A C2A C3A C14A 179.16(19) ?
C2A C3A C4A C9A -7.3(3) ?
C14A C3A C4A C9A 172.62(18) ?
C2A C3A C4A C5A 176.21(19) ?
C14A C3A C4A C5A -3.9(3) ?
C9A C4A C5A C6A 0.4(3) ?
C3A C4A C5A C6A 177.0(2) ?
C4A C5A C6A C7A 0.0(3) ?
C5A C6A C7A C8A -0.6(3) ?
C5A C6A C7A C10A 178.24(19) ?
C6A C7A C8A C9A 0.7(3) ?
C10A C7A C8A C9A -178.12(17) ?
C6A C7A C8A C13A -179.43(18) ?
C10A C7A C8A C13A 1.8(3) ?
C1A O1A C9A C8A -164.92(16) ?
C1A O1A C9A C4A 19.2(3) ?
C7A C8A C9A O1A -175.95(16) ?
C13A C8A C9A O1A 4.1(2) ?
C7A C8A C9A C4A -0.2(3) ?
C13A C8A C9A C4A 179.87(17) ?
C5A C4A C9A O1A 175.14(17) ?
C3A C4A C9A O1A -1.6(3) ?
C5A C4A C9A C8A -0.3(3) ?
C3A C4A C9A C8A -177.11(17) ?
C6A C7A C10A C11A 166.64(19) ?
C8A C7A C10A C11A -14.6(3) ?
C12A O2A C11A C10A 112.6(2) ?
C7A C10A C11A O2A -55.1(2) ?
C7A C10A C11A C12A 13.8(3) ?
C11A O2A C12A C13A -112.49(19) ?
C10A C11A C12A O2A -104.0(2) ?
O2A C11A C12A C13A 103.6(2) ?
C10A C11A C12A C13A -0.4(3) ?
O2A C12A C13A C8A 56.3(2) ?
C11A C12A C13A C8A -12.4(3) ?
C9A C8A C13A C12A -168.24(16) ?
C7A C8A C13A C12A 11.8(3) ?
O1A C1A C15A C16A -120.06(17) ?
C2A C1A C15A C16A 1.9(2) ?
C22A C1A C15A C16A 124.95(18) ?
O1A C1A C15A C20A 58.65(19) ?
C2A C1A C15A C20A -179.44(15) ?
C22A C1A C15A C20A -56.3(2) ?
C20A C15A C16A C17A 0.5(3) ?
C1A C15A C16A C17A 179.26(19) ?
C15A C16A C17A C18A -0.1(3) ?
C16A C17A C18A C19A -0.2(3) ?
C17A C18A C19A C20A 0.0(3) ?
C21A O3A C20A C19A -14.4(3) yes
C21A O3A C20A C15A 166.46(19) ?
C18A C19A C20A O3A -178.75(18) ?
C18A C19A C20A C15A 0.4(3) ?
C16A C15A C20A O3A 178.54(16) ?
C1A C15A C20A O3A -0.2(2) ?
C16A C15A C20A C19A -0.6(3) ?
C1A C15A C20A C19A -179.38(16) ?
O1A C1A C22A C23A 6.1(2) ?
C2A C1A C22A C23A -112.89(19) ?
C15A C1A C22A C23A 122.00(18) ?
O1A C1A C22A C27A -175.09(16) ?
C2A C1A C22A C27A 65.9(2) ?
C15A C1A C22A C27A -59.2(2) ?
C27A C22A C23A C24A 0.6(3) ?
C1A C22A C23A C24A 179.48(18) ?
C22A C23A C24A C25A -0.2(3) ?
C23A C24A C25A C26A -0.4(4) ?
C24A C25A C26A C27A 0.5(4) ?
C28A O4A C27A C26A -30.6(3) yes
C28A O4A C27A C22A 151.5(2) ?
C25A C26A C27A O4A -177.8(2) ?
C25A C26A C27A C22A 0.0(3) ?
C23A C22A C27A O4A 177.42(17) ?
C1A C22A C27A O4A -1.4(3) ?
C23A C22A C27A C26A -0.5(3) ?
C1A C22A C27A C26A -179.40(18) ?
C9B O1B C1B C2B 30.6(2) ?
C9B O1B C1B C15B -93.22(17) ?
C9B O1B C1B C22B 146.95(15) ?
O1B C1B C2B C3B -19.5(3) ?
C15B C1B C2B C3B 100.9(2) ?
C22B C1B C2B C3B -134.07(19) ?
C1B C2B C3B C4B 0.6(3) ?
C1B C2B C3B C14B -178.62(18) ?
C2B C3B C4B C5B -174.6(2) ?
C14B C3B C4B C5B 4.7(3) ?
C2B C3B C4B C9B 9.1(3) ?
C14B C3B C4B C9B -171.67(17) ?
C9B C4B C5B C6B -1.2(3) ?
C3B C4B C5B C6B -177.57(19) ?
C4B C5B C6B C7B 0.7(3) ?
C5B C6B C7B C8B 0.5(3) ?
C5B C6B C7B C10B -178.2(2) ?
C6B C7B C8B C9B -1.2(3) ?
C10B C7B C8B C9B 177.52(17) ?
C6B C7B C8B C13B 179.24(19) ?
C10B C7B C8B C13B -2.1(3) ?
C1B O1B C9B C8B 160.98(15) ?
C1B O1B C9B C4B -23.8(2) ?
C7B C8B C9B O1B 175.77(16) ?
C13B C8B C9B O1B -4.6(2) ?
C7B C8B C9B C4B 0.7(3) ?
C13B C8B C9B C4B -179.75(17) ?
C5B C4B C9B O1B -174.31(17) ?
C3B C4B C9B O1B 2.3(3) ?
C5B C4B C9B C8B 0.5(3) ?
C3B C4B C9B C8B 177.16(17) ?
C6B C7B C10B C11B -165.06(19) ?
C8B C7B C10B C11B 16.2(3) ?
C12B O2B C11B C10B -112.56(19) ?
C7B C10B C11B O2B 54.1(2) ?
C7B C10B C11B C12B -15.3(3) ?
C10B C11B C12B O2B 104.2(2) ?
O2B C11B C12B C13B -103.7(2) ?
C10B C11B C12B C13B 0.5(3) ?
C11B O2B C12B C13B 112.9(2) ?
C11B C12B C13B C8B 13.6(3) ?
O2B C12B C13B C8B -55.4(2) ?
C7B C8B C13B C12B -12.9(3) ?
C9B C8B C13B C12B 167.48(17) ?
O1B C1B C15B C16B 118.81(18) ?
C2B C1B C15B C16B -3.3(2) ?
C22B C1B C15B C16B -126.00(18) ?
O1B C1B C15B C20B -60.7(2) ?
C2B C1B C15B C20B 177.28(15) ?
C22B C1B C15B C20B 54.5(2) ?
C20B C15B C16B C17B -1.7(3) ?
C1B C15B C16B C17B 178.84(18) ?
C15B C16B C17B C18B 1.1(4) ?
C16B C17B C18B C19B 0.7(4) ?
C17B C18B C19B C20B -1.8(3) ?
C21B O3B C20B C19B 6.3(3) yes
C21B O3B C20B C15B -174.93(18) ?
C18B C19B C20B O3B 179.86(19) ?
C18B C19B C20B C15B 1.2(3) ?
C16B C15B C20B O3B -178.24(17) ?
C1B C15B C20B O3B 1.2(2) ?
C16B C15B C20B C19B 0.5(3) ?
C1B C15B C20B C19B -179.98(16) ?
O1B C1B C22B C23B -4.5(2) ?
C2B C1B C22B C23B 113.45(18) ?
C15B C1B C22B C23B -121.00(18) ?
O1B C1B C22B C27B 177.02(15) ?
C2B C1B C22B C27B -65.0(2) ?
C15B C1B C22B C27B 60.5(2) ?
C27B C22B C23B C24B 0.9(3) ?
C1B C22B C23B C24B -177.61(17) ?
C22B C23B C24B C25B -0.3(3) ?
C23B C24B C25B C26B -0.3(3) ?
C24B C25B C26B C27B 0.3(3) ?
C28B O4B C27B C26B -1.4(3) yes
C28B O4B C27B C22B 178.2(2) ?
C25B C26B C27B O4B 180.0(2) ?
C25B C26B C27B C22B 0.4(3) ?
C23B C22B C27B O4B 179.44(17) ?
C1B C22B C27B O4B -2.0(3) ?
C23B C22B C27B C26B -0.9(3) ?
C1B C22B C27B C26B 177.59(18) ?

loop_
_cod_related_entry_id
_cod_related_entry_database
_cod_related_entry_code
1 ChemSpider 21105708
